data_7713709
loop_
_publ_author_name
'Vr\'ana, Jan'
'Ruzickova, Zdenka'
'R\%u\<zi\<cka, Ale\<s'
'Dost\'al, Libor'

_publ_section_title
;
 Synthesis and reactivity of alkali metal aluminates bearing
 bis(organoamido)phosphane ligand
;
_journal_name_full 'Dalton Transactions'
_journal_paper_doi 10.1039/D3DT01859H
_journal_year 2023
_chemical_formula_moiety 'C20 H39 Al Li N2 O P'
_chemical_formula_sum 'C20 H39 Al Li N2 O P'
_chemical_formula_weight 388.42
_space_group_crystal_system monoclinic
_space_group_IT_number 14
_space_group_name_Hall '-P 2ybc'
_space_group_name_H-M_alt 'P 1 21/c 1'
_atom_sites_solution_hydrogens mixed
_audit_creation_method SHELXL-2017/1
_audit_update_record
;
2023-03-07 deposited with the CCDC.	2023-07-27 downloaded from the CCDC.
;
_cell_angle_alpha 90
_cell_angle_beta 108.295(8)
_cell_angle_gamma 90
_cell_formula_units_Z 4
_cell_length_a 10.7730(12)
_cell_length_b 17.3471(17)
_cell_length_c 13.7090(12)
_cell_measurement_reflns_used 14651
_cell_measurement_temperature 150(1)
_cell_measurement_theta_max 27.5
_cell_measurement_theta_min 1
_cell_volume 2432.4(4)
_computing_cell_refinement 'COLLECT and DENZO'
_computing_data_collection 'COLLECT (Hooft, 1998) and DENZO (Otwinowski & Minor, 1997)'
_computing_data_reduction 'COLLECT and DENZO'
_computing_molecular_graphics 'PLATON (Spek, 2003)'
_computing_publication_material 'SHELXL-97 (Sheldrick, 2008)'
_computing_structure_refinement 'SHELXL-2017/1 (Sheldrick, 2017)'
_computing_structure_solution 'SIR92 (Altomare et al., 1994)'
_diffrn_ambient_temperature 150(1)
_diffrn_detector_area_resol_mean 9.091
_diffrn_measured_fraction_theta_full 0.991
_diffrn_measured_fraction_theta_max 0.984
_diffrn_measurement_device_type 'Bruker Nonius KappaCCD area detector'
_diffrn_measurement_method '\f and \w scans to fill the Ewald sphere'
_diffrn_radiation_monochromator graphite
_diffrn_radiation_source 'fine-focus sealed tube'
_diffrn_radiation_type MoK\a
_diffrn_radiation_wavelength 0.71073
_diffrn_reflns_av_R_equivalents 0.0263
_diffrn_reflns_av_unetI/netI 0.0279
_diffrn_reflns_Laue_measured_fraction_full 0.991
_diffrn_reflns_Laue_measured_fraction_max 0.984
_diffrn_reflns_limit_h_max 11
_diffrn_reflns_limit_h_min -13
_diffrn_reflns_limit_k_max 18
_diffrn_reflns_limit_k_min -22
_diffrn_reflns_limit_l_max 17
_diffrn_reflns_limit_l_min -16
_diffrn_reflns_number 14651
_diffrn_reflns_point_group_measured_fraction_full 0.991
_diffrn_reflns_point_group_measured_fraction_max 0.984
_diffrn_reflns_theta_full 25.242
_diffrn_reflns_theta_max 27.501
_diffrn_reflns_theta_min 2.822
_diffrn_standards_number 0
_exptl_absorpt_coefficient_mu 0.159
_exptl_absorpt_correction_T_max 0.970
_exptl_absorpt_correction_T_min 0.945
_exptl_absorpt_correction_type integration
_exptl_absorpt_process_details
;
Gaussian integration (Coppens, 1970)
;
_exptl_crystal_colour 'light yellow'
_exptl_crystal_density_diffrn 1.061
_exptl_crystal_description block
_exptl_crystal_F_000 848
_exptl_crystal_size_max 0.50
_exptl_crystal_size_mid 0.43
_exptl_crystal_size_min 0.23
_refine_diff_density_max 0.292
_refine_diff_density_min -0.251
_refine_diff_density_rms 0.048
_refine_ls_extinction_method none
_refine_ls_goodness_of_fit_ref 1.142
_refine_ls_hydrogen_treatment constr
_refine_ls_matrix_type full
_refine_ls_number_parameters 236
_refine_ls_number_reflns 5484
_refine_ls_number_restraints 0
_refine_ls_restrained_S_all 1.142
_refine_ls_R_factor_all 0.0578
_refine_ls_R_factor_gt 0.0399
_refine_ls_shift/su_max 0.000
_refine_ls_shift/su_mean 0.000
_refine_ls_structure_factor_coef Fsqd
_refine_ls_weighting_details 'w=1/[\s^2^(Fo^2^)+(0.0259P)^2^+1.5449P] where P=(Fo^2^+2Fc^2^)/3'
_refine_ls_weighting_scheme calc
_refine_ls_wR_factor_gt 0.0879
_refine_ls_wR_factor_ref 0.1043
_reflns_Friedel_coverage 0.000
_reflns_number_gt 4457
_reflns_number_total 5484
_reflns_threshold_expression 'I > 2\s(I)'
_cod_data_source_file d3dt01859h2.cif
_cod_data_source_block ld130918Al1
_cod_original_sg_symbol_H-M 'P 21/c'
_cod_database_code 7713709
_shelx_shelxl_version_number 2017/1
_shelx_space_group_comment
;
The symmetry employed for this shelxl refinement is uniquely defined
by the following loop, which should always be used as a source of
symmetry information in preference to the above space-group names.
They are only intended as comments.
;

loop_
_space_group_symop_operation_xyz
'x, y, z'
'-x, y+1/2, -z+1/2'
'-x, -y, -z'
'x, -y-1/2, z-1/2'

loop_
_atom_site_label
_atom_site_type_symbol
_atom_site_fract_x
_atom_site_fract_y
_atom_site_fract_z
_atom_site_U_iso_or_equiv
_atom_site_adp_type
_atom_site_occupancy
_atom_site_site_symmetry_order
_atom_site_calc_flag
_atom_site_refinement_flags_posn
_atom_site_refinement_flags_adp
_atom_site_refinement_flags_occupancy
_atom_site_disorder_assembly
_atom_site_disorder_group
P1 P 0.19737(4) 0.01064(2) 0.18852(3) 0.02438(11) Uani 1 1 d . . . . .
Al1 Al 0.20405(5) 0.11642(3) 0.32940(4) 0.02544(12) Uani 1 1 d . . . . .
N1 N 0.22859(13) 0.10916(8) 0.19677(10) 0.0237(3) Uani 1 1 d . . . . .
O1 O 0.56752(12) 0.16856(8) 0.25834(11) 0.0381(3) Uani 1 1 d . . . . .
C10 C 0.2290(2) 0.13821(13) 0.01972(15) 0.0473(5) Uani 1 1 d . . . . .
H10A H 0.322736 0.140725 0.045483 0.057 Uiso 1 1 d R U . . .
H10B H 0.197396 0.173825 -0.036197 0.057 Uiso 1 1 d R U . . .
H10C H 0.202556 0.086876 -0.003977 0.057 Uiso 1 1 d R U . . .
N2 N 0.19177(13) 0.01007(8) 0.31064(11) 0.0263(3) Uani 1 1 d . . . . .
C1 C 0.36623(16) -0.02535(9) 0.20216(13) 0.0251(3) Uani 1 1 d . . . . .
C11 C 0.12702(17) -0.05185(10) 0.35006(14) 0.0313(4) Uani 1 1 d . . . . .
C2 C 0.39706(18) -0.04165(10) 0.11241(14) 0.0316(4) Uani 1 1 d . . . . .
H2 H 0.334163 -0.033960 0.048891 0.038 Uiso 1 1 d R U . . .
C6 C 0.46241(17) -0.03850(10) 0.29563(14) 0.0311(4) Uani 1 1 d . . . . .
H6 H 0.444258 -0.028493 0.356397 0.037 Uiso 1 1 d R U . . .
C16 C 0.05269(19) 0.17145(12) 0.34729(16) 0.0390(4) Uani 1 1 d . . . . .
H16A H -0.025884 0.154069 0.296546 0.047 Uiso 1 1 d R U . . .
H16B H 0.062946 0.225839 0.339376 0.047 Uiso 1 1 d R U . . .
H16C H 0.047276 0.161269 0.414656 0.047 Uiso 1 1 d R U . . .
C17 C 0.60321(19) 0.24598(11) 0.29395(16) 0.0388(4) Uani 1 1 d . . . . .
H17A H 0.529331 0.270447 0.307492 0.047 Uiso 1 1 d R U . . .
H17B H 0.622281 0.274887 0.239781 0.047 Uiso 1 1 d R U . . .
C15 C 0.37354(18) 0.15549(12) 0.42630(14) 0.0373(4) Uani 1 1 d . . . . .
H15A H 0.367806 0.157286 0.494749 0.056 Uiso 1 1 calc R U . . .
H15B H 0.390529 0.206294 0.405784 0.056 Uiso 1 1 calc R U . . .
H15C H 0.443270 0.121570 0.424686 0.056 Uiso 1 1 calc R U . . .
C3 C 0.51945(19) -0.06901(11) 0.11638(16) 0.0378(4) Uani 1 1 d . . . . .
H3 H 0.538216 -0.078826 0.055814 0.045 Uiso 1 1 d R U . . .
C7 C 0.17174(17) 0.15907(10) 0.10535(13) 0.0308(4) Uani 1 1 d . . . . .
C12 C 0.1756(2) -0.13119(11) 0.32990(18) 0.0448(5) Uani 1 1 d . . . . .
H12A H 0.154515 -0.138969 0.257165 0.054 Uiso 1 1 d R U . . .
H12B H 0.134265 -0.170419 0.358305 0.054 Uiso 1 1 d R U . . .
H12C H 0.268606 -0.133959 0.361406 0.054 Uiso 1 1 d R U . . .
C9 C 0.2092(2) 0.24174(11) 0.13925(16) 0.0425(5) Uani 1 1 d . . . . .
H9A H 0.178039 0.253945 0.195780 0.051 Uiso 1 1 d R U . . .
H9B H 0.170449 0.276275 0.083240 0.051 Uiso 1 1 d R U . . .
H9C H 0.302599 0.247065 0.160440 0.051 Uiso 1 1 d R U . . .
C4 C 0.61342(18) -0.08169(11) 0.20981(17) 0.0399(5) Uani 1 1 d . . . . .
H4 H 0.695283 -0.100400 0.212388 0.048 Uiso 1 1 d R U . . .
C5 C 0.58541(18) -0.06639(11) 0.29961(16) 0.0387(4) Uani 1 1 d . . . . .
H5 H 0.648532 -0.074653 0.362883 0.046 Uiso 1 1 d R U . . .
C13 C 0.1613(2) -0.04017(12) 0.46581(16) 0.0443(5) Uani 1 1 d . . . . .
H13A H 0.254395 -0.043213 0.496893 0.053 Uiso 1 1 d R U . . .
H13B H 0.120045 -0.079483 0.494113 0.053 Uiso 1 1 d R U . . .
H13C H 0.131175 0.009567 0.479263 0.053 Uiso 1 1 d R U . . .
C19 C 0.6622(2) 0.12670(13) 0.2247(2) 0.0538(6) Uani 1 1 d . . . . .
H19A H 0.630984 0.074448 0.207472 0.065 Uiso 1 1 d R U . . .
H19B H 0.743464 0.123838 0.281092 0.065 Uiso 1 1 d R U . . .
C14 C -0.02147(19) -0.04806(13) 0.30094(19) 0.0481(5) Uani 1 1 d . . . . .
H14A H -0.052849 0.000337 0.317788 0.058 Uiso 1 1 d R U . . .
H14B H -0.061719 -0.089483 0.326448 0.058 Uiso 1 1 d R U . . .
H14C H -0.042989 -0.052453 0.227688 0.058 Uiso 1 1 d R U . . .
C8 C 0.02320(19) 0.15259(14) 0.06389(17) 0.0484(5) Uani 1 1 d . . . . .
H8A H -0.001011 0.100736 0.041386 0.058 Uiso 1 1 d R U . . .
H8B H -0.009951 0.187326 0.007126 0.058 Uiso 1 1 d R U . . .
H8C H -0.012991 0.165725 0.117396 0.058 Uiso 1 1 d R U . . .
C18 C 0.7178(2) 0.24977(14) 0.38806(19) 0.0548(6) Uani 1 1 d . . . . .
H18A H 0.703378 0.217173 0.440056 0.066 Uiso 1 1 d R U . . .
H18B H 0.729948 0.301983 0.412436 0.066 Uiso 1 1 d R U . . .
H18C H 0.794378 0.232793 0.372636 0.066 Uiso 1 1 d R U . . .
C20 C 0.6884(3) 0.16148(19) 0.1349(2) 0.0750(9) Uani 1 1 d . . . . .
H20A H 0.607193 0.173700 0.083393 0.090 Uiso 1 1 d R U . . .
H20B H 0.736551 0.125640 0.107353 0.090 Uiso 1 1 d R U . . .
H20C H 0.738730 0.207710 0.155743 0.090 Uiso 1 1 d R U . . .
Li1 Li 0.4197(3) 0.1170(2) 0.2661(3) 0.0393(7) Uani 1 1 d . . . . .

loop_
_atom_site_aniso_label
_atom_site_aniso_U_11
_atom_site_aniso_U_22
_atom_site_aniso_U_33
_atom_site_aniso_U_23
_atom_site_aniso_U_13
_atom_site_aniso_U_12
P1 0.0221(2) 0.0259(2) 0.0263(2) -0.00446(16) 0.00917(16) -0.00161(16)
Al1 0.0243(2) 0.0270(3) 0.0274(2) -0.0048(2) 0.0115(2) -0.00253(19)
N1 0.0225(6) 0.0244(7) 0.0237(6) 0.0006(5) 0.0067(5) 0.0013(5)
O1 0.0312(7) 0.0356(7) 0.0534(8) -0.0069(6) 0.0217(6) -0.0080(5)
C10 0.0637(14) 0.0497(12) 0.0321(10) 0.0119(9) 0.0201(10) 0.0179(10)
N2 0.0278(7) 0.0252(7) 0.0302(7) -0.0025(6) 0.0153(6) -0.0032(5)
C1 0.0257(8) 0.0205(7) 0.0313(8) -0.0008(6) 0.0121(7) -0.0006(6)
C11 0.0312(9) 0.0284(9) 0.0407(10) 0.0006(7) 0.0205(8) -0.0030(7)
C2 0.0342(9) 0.0312(9) 0.0324(9) -0.0036(7) 0.0148(7) 0.0037(7)
C6 0.0302(9) 0.0312(9) 0.0330(9) -0.0004(7) 0.0116(7) -0.0008(7)
C16 0.0358(10) 0.0413(10) 0.0440(11) -0.0123(9) 0.0181(8) 0.0009(8)
C17 0.0362(10) 0.0290(9) 0.0536(12) 0.0004(8) 0.0172(9) -0.0012(8)
C15 0.0367(10) 0.0453(11) 0.0308(9) -0.0076(8) 0.0118(8) -0.0095(8)
C3 0.0400(10) 0.0351(10) 0.0478(11) -0.0041(8) 0.0274(9) 0.0016(8)
C7 0.0306(9) 0.0323(9) 0.0282(8) 0.0054(7) 0.0074(7) 0.0081(7)
C12 0.0556(13) 0.0284(9) 0.0606(13) 0.0015(9) 0.0328(11) -0.0026(9)
C9 0.0506(12) 0.0311(10) 0.0448(11) 0.0095(8) 0.0135(9) 0.0063(8)
C4 0.0295(9) 0.0326(9) 0.0633(13) 0.0019(9) 0.0228(9) 0.0034(7)
C5 0.0286(9) 0.0386(10) 0.0453(11) 0.0062(8) 0.0064(8) 0.0018(8)
C13 0.0548(13) 0.0439(11) 0.0436(11) 0.0061(9) 0.0289(10) -0.0030(9)
C19 0.0529(13) 0.0400(11) 0.0823(17) -0.0176(11) 0.0411(12) -0.0125(10)
C14 0.0324(10) 0.0486(12) 0.0662(14) 0.0063(11) 0.0198(10) -0.0091(9)
C8 0.0326(10) 0.0560(13) 0.0477(12) 0.0074(10) 0.0000(9) 0.0091(9)
C18 0.0456(12) 0.0493(13) 0.0630(15) -0.0157(11) 0.0080(11) 0.0006(10)
C20 0.0709(18) 0.103(2) 0.0640(16) -0.0329(16) 0.0400(14) -0.0331(16)
Li1 0.0252(15) 0.0440(18) 0.0482(19) 0.0055(15) 0.0110(13) -0.0057(13)

loop_
_atom_type_symbol
_atom_type_description
_atom_type_scat_dispersion_real
_atom_type_scat_dispersion_imag
_atom_type_scat_source
C C 0.0033 0.0016 'International Tables Vol C Tables 4.2.6.8 and 6.1.1.4'
H H 0.0000 0.0000 'International Tables Vol C Tables 4.2.6.8 and 6.1.1.4'
O O 0.0106 0.0060 'International Tables Vol C Tables 4.2.6.8 and 6.1.1.4'
N N 0.0061 0.0033 'International Tables Vol C Tables 4.2.6.8 and 6.1.1.4'
P P 0.1023 0.0942 'International Tables Vol C Tables 4.2.6.8 and 6.1.1.4'
Al Al 0.0645 0.0514 'International Tables Vol C Tables 4.2.6.8 and 6.1.1.4'
Li Li -0.0003 0.0001 'International Tables Vol C Tables 4.2.6.8 and 6.1.1.4'

loop_
_exptl_crystal_face_index_h
_exptl_crystal_face_index_k
_exptl_crystal_face_index_l
_exptl_crystal_face_perp_dist
0 1 0 0.155
0 -1 0 0.231
0 -1 1 0.201
0 0 -1 0.165
-1 0 0 0.083
1 0 0 0.113
0 0 1 0.193
0 1 1 0.172
0 -1 -1 0.229
0 1 -1 0.194
1 -1 -1 0.195
-1 1 1 0.159

loop_
_geom_angle_atom_site_label_1
_geom_angle_atom_site_label_2
_geom_angle_atom_site_label_3
_geom_angle
_geom_angle_site_symmetry_1
_geom_angle_site_symmetry_3
_geom_angle_publ_flag
N2 P1 N1 90.44(7) . . ?
N2 P1 C1 103.52(7) . . ?
N1 P1 C1 99.14(7) . . ?
N2 P1 Al1 44.33(5) . . ?
N1 P1 Al1 46.46(5) . . ?
C1 P1 Al1 110.75(5) . . ?
N2 P1 Li1 85.64(8) . . ?
N1 P1 Li1 40.72(8) . . ?
C1 P1 Li1 61.25(8) . . ?
Al1 P1 Li1 57.99(7) . . ?
N2 Al1 N1 80.17(6) . . ?
N2 Al1 C16 118.14(8) . . ?
N1 Al1 C16 120.97(8) . . ?
N2 Al1 C15 115.86(8) . . ?
N1 Al1 C15 106.34(7) . . ?
C16 Al1 C15 111.73(8) . . ?
N2 Al1 P1 39.49(4) . . ?
N1 Al1 P1 40.98(4) . . ?
C16 Al1 P1 126.32(6) . . ?
C15 Al1 P1 121.80(6) . . ?
N2 Al1 Li1 89.43(9) . . ?
N1 Al1 Li1 46.71(8) . . ?
C16 Al1 Li1 149.34(10) . . ?
C15 Al1 Li1 61.33(9) . . ?
P1 Al1 Li1 66.46(7) . . ?
C7 N1 P1 119.81(11) . . ?
C7 N1 Al1 128.05(11) . . ?
P1 N1 Al1 92.56(6) . . ?
C7 N1 Li1 117.06(14) . . ?
P1 N1 Li1 104.40(12) . . ?
Al1 N1 Li1 88.43(11) . . ?
C17 O1 C19 115.98(14) . . ?
C17 O1 Li1 124.92(16) . . ?
C19 O1 Li1 118.75(16) . . ?
C7 C10 H10A 109.7 . . ?
C7 C10 H10B 109.4 . . ?
H10A C10 H10B 109.5 . . ?
C7 C10 H10C 109.3 . . ?
H10A C10 H10C 109.5 . . ?
H10B C10 H10C 109.5 . . ?
C11 N2 P1 122.32(11) . . ?
C11 N2 Al1 133.90(11) . . ?
P1 N2 Al1 96.18(7) . . ?
C6 C1 C2 117.57(15) . . ?
C6 C1 P1 124.41(13) . . ?
C2 C1 P1 118.01(13) . . ?
C6 C1 Li1 79.89(12) . . ?
C2 C1 Li1 113.32(13) . . ?
P1 C1 Li1 79.89(9) . . ?
N2 C11 C13 107.26(15) . . ?
N2 C11 C12 111.23(14) . . ?
C13 C11 C12 108.83(16) . . ?
N2 C11 C14 110.94(15) . . ?
C13 C11 C14 109.30(16) . . ?
C12 C11 C14 109.21(17) . . ?
C3 C2 C1 121.31(17) . . ?
C3 C2 H2 119.4 . . ?
C1 C2 H2 119.3 . . ?
C1 C6 C5 121.11(17) . . ?
C1 C6 Li1 70.18(12) . . ?
C5 C6 Li1 117.36(14) . . ?
C1 C6 H6 119.3 . . ?
C5 C6 H6 119.6 . . ?
Li1 C6 H6 82.9 . . ?
Al1 C16 H16A 109.5 . . ?
Al1 C16 H16B 109.5 . . ?
H16A C16 H16B 109.5 . . ?
Al1 C16 H16C 109.5 . . ?
H16A C16 H16C 109.5 . . ?
H16B C16 H16C 109.5 . . ?
O1 C17 C18 113.45(17) . . ?
O1 C17 H17A 109.0 . . ?
C18 C17 H17A 108.9 . . ?
O1 C17 H17B 108.7 . . ?
C18 C17 H17B 109.0 . . ?
H17A C17 H17B 107.7 . . ?
Al1 C15 H15A 109.5 . . ?
Al1 C15 H15B 109.5 . . ?
H15A C15 H15B 109.5 . . ?
Al1 C15 H15C 109.5 . . ?
H15A C15 H15C 109.5 . . ?
H15B C15 H15C 109.5 . . ?
C4 C3 C2 120.22(17) . . ?
C4 C3 H3 119.9 . . ?
C2 C3 H3 119.9 . . ?
N1 C7 C9 106.94(14) . . ?
N1 C7 C8 112.17(15) . . ?
C9 C7 C8 109.26(16) . . ?
N1 C7 C10 110.47(14) . . ?
C9 C7 C10 108.95(16) . . ?
C8 C7 C10 108.98(17) . . ?
C11 C12 H12A 109.4 . . ?
C11 C12 H12B 109.7 . . ?
H12A C12 H12B 109.5 . . ?
C11 C12 H12C 109.4 . . ?
H12A C12 H12C 109.5 . . ?
H12B C12 H12C 109.5 . . ?
C7 C9 H9A 109.1 . . ?
C7 C9 H9B 109.7 . . ?
H9A C9 H9B 109.5 . . ?
C7 C9 H9C 109.6 . . ?
H9A C9 H9C 109.5 . . ?
H9B C9 H9C 109.5 . . ?
C3 C4 C5 119.67(17) . . ?
C3 C4 H4 120.2 . . ?
C5 C4 H4 120.2 . . ?
C4 C5 C6 120.12(18) . . ?
C4 C5 H5 120.1 . . ?
C6 C5 H5 119.8 . . ?
C11 C13 H13A 109.4 . . ?
C11 C13 H13B 109.5 . . ?
H13A C13 H13B 109.5 . . ?
C11 C13 H13C 109.5 . . ?
H13A C13 H13C 109.5 . . ?
H13B C13 H13C 109.5 . . ?
O1 C19 C20 113.6(2) . . ?
O1 C19 H19A 108.8 . . ?
C20 C19 H19A 108.7 . . ?
O1 C19 H19B 108.9 . . ?
C20 C19 H19B 109.0 . . ?
H19A C19 H19B 107.7 . . ?
C11 C14 H14A 109.3 . . ?
C11 C14 H14B 109.7 . . ?
H14A C14 H14B 109.5 . . ?
C11 C14 H14C 109.4 . . ?
H14A C14 H14C 109.5 . . ?
H14B C14 H14C 109.5 . . ?
C7 C8 H8A 109.7 . . ?
C7 C8 H8B 109.6 . . ?
H8A C8 H8B 109.5 . . ?
C7 C8 H8C 109.2 . . ?
H8A C8 H8C 109.5 . . ?
H8B C8 H8C 109.5 . . ?
C17 C18 H18A 109.6 . . ?
C17 C18 H18B 109.3 . . ?
H18A C18 H18B 109.5 . . ?
C17 C18 H18C 109.5 . . ?
H18A C18 H18C 109.5 . . ?
H18B C18 H18C 109.5 . . ?
C19 C20 H20A 109.6 . . ?
C19 C20 H20B 109.4 . . ?
H20A C20 H20B 109.5 . . ?
C19 C20 H20C 109.4 . . ?
H20A C20 H20C 109.5 . . ?
H20B C20 H20C 109.5 . . ?
O1 Li1 N1 141.7(2) . . ?
O1 Li1 C1 122.45(17) . . ?
N1 Li1 C1 71.91(11) . . ?
O1 Li1 Al1 148.40(18) . . ?
N1 Li1 Al1 44.86(7) . . ?
C1 Li1 Al1 89.05(10) . . ?
O1 Li1 C6 112.02(15) . . ?
N1 Li1 C6 95.99(13) . . ?
C1 Li1 C6 29.93(6) . . ?
Al1 Li1 C6 94.01(10) . . ?
O1 Li1 P1 153.56(18) . . ?
N1 Li1 P1 34.88(7) . . ?
C1 Li1 P1 38.85(6) . . ?
Al1 Li1 P1 55.55(6) . . ?
C6 Li1 P1 61.15(8) . . ?

loop_
_geom_bond_atom_site_label_1
_geom_bond_atom_site_label_2
_geom_bond_distance
_geom_bond_site_symmetry_2
_geom_bond_publ_flag
P1 N2 1.6941(14) . ?
P1 N1 1.7386(14) . ?
P1 C1 1.8763(16) . ?
P1 Al1 2.6485(7) . ?
P1 Li1 2.945(3) . ?
Al1 N2 1.8616(15) . ?
Al1 N1 1.9219(14) . ?
Al1 C16 1.9701(19) . ?
Al1 C15 2.0088(19) . ?
Al1 Li1 2.724(3) . ?
N1 C7 1.488(2) . ?
N1 Li1 1.983(3) . ?
O1 C17 1.439(2) . ?
O1 C19 1.441(2) . ?
O1 Li1 1.858(3) . ?
C10 C7 1.531(3) . ?
C10 H10A 0.9600 . ?
C10 H10B 0.9600 . ?
C10 H10C 0.9600 . ?
N2 C11 1.473(2) . ?
C1 C6 1.391(2) . ?
C1 C2 1.400(2) . ?
C1 Li1 2.622(4) . ?
C11 C13 1.526(3) . ?
C11 C12 1.528(3) . ?
C11 C14 1.530(3) . ?
C2 C3 1.386(2) . ?
C2 H2 0.9299 . ?
C6 C5 1.396(3) . ?
C6 Li1 2.744(4) . ?
C6 H6 0.9299 . ?
C16 H16A 0.9600 . ?
C16 H16B 0.9601 . ?
C16 H16C 0.9599 . ?
C17 C18 1.481(3) . ?
C17 H17A 0.9700 . ?
C17 H17B 0.9700 . ?
C15 H15A 0.9600 . ?
C15 H15B 0.9600 . ?
C15 H15C 0.9600 . ?
C3 C4 1.378(3) . ?
C3 H3 0.9300 . ?
C7 C9 1.522(3) . ?
C7 C8 1.525(3) . ?
C12 H12A 0.9601 . ?
C12 H12B 0.9600 . ?
C12 H12C 0.9600 . ?
C9 H9A 0.9600 . ?
C9 H9B 0.9600 . ?
C9 H9C 0.9600 . ?
C4 C5 1.382(3) . ?
C4 H4 0.9299 . ?
C5 H5 0.9300 . ?
C13 H13A 0.9600 . ?
C13 H13B 0.9599 . ?
C13 H13C 0.9600 . ?
C19 C20 1.475(4) . ?
C19 H19A 0.9700 . ?
C19 H19B 0.9700 . ?
C14 H14A 0.9600 . ?
C14 H14B 0.9601 . ?
C14 H14C 0.9601 . ?
C8 H8A 0.9600 . ?
C8 H8B 0.9601 . ?
C8 H8C 0.9600 . ?
C18 H18A 0.9600 . ?
C18 H18B 0.9600 . ?
C18 H18C 0.9600 . ?
C20 H20A 0.9599 . ?
C20 H20B 0.9600 . ?
C20 H20C 0.9599 . ?
